data_2208174
loop_
_publ_author_name
'Burley, Jonathan C.'
'Van de Streek, Jacco'
'Stephens, Peter W.'

_publ_section_title
;
 Ampicillin trihydrate from synchrotron powder diffraction data
;
_journal_coeditor_code SU2001
_journal_issue 2
_journal_name_full 'Acta Crystallographica Section E'
_journal_page_first o797
_journal_page_last o799
_journal_paper_doi 10.1107/S1600536806001371
_journal_volume 62
_journal_year 2006
_chemical_formula_iupac 'C16 H19 N3 O4 S1 , 3H2 O1'
_chemical_formula_moiety 'C16 H19 N3 O4 S1 , 3H2 O1'
_chemical_formula_structural 'C16 H19 N3 O4 S1 , 3H2 O1'
_chemical_formula_sum 'C16 H25 N3 O7 S'
_chemical_formula_weight 403.06
_chemical_name_common 'Ampicillin trihydrate'
_chemical_name_systematic
;
6-[D(-)-\a-Aminophenylacetamido]penicillanic acid trihydrate
;
_space_group_crystal_system orthorhombic
_space_group_IT_number 19
_space_group_name_Hall 'P 2ac 2ab'
_space_group_name_H-M_alt 'P 21 21 21'
_symmetry_cell_setting orthorhombic
_symmetry_space_group_name_Hall 'P 2ac 2ab'
_symmetry_space_group_name_H-M 'P 21 21 21'
_atom_type_scat_source 'International Tables Vol. IV Table 2.4.6B'
_cell_angle_alpha 90.0
_cell_angle_beta 90.0
_cell_angle_gamma 90.0
_cell_formula_units_Z 4
_cell_length_a 15.52275(16)
_cell_length_b 18.9256(3)
_cell_length_c 6.67375(8)
_cell_measurement_temperature 290
_cell_volume 1960.60(4)
_computing_cell_refinement 'GSAS (Larson & Von Dreele, 2000)'
_computing_data_collection 'local software'
_computing_data_reduction 'local software'
_computing_molecular_graphics 'PLATON (Spek, 2003)'
_computing_publication_material PLATON
_computing_structure_refinement GSAS
_computing_structure_solution 'DASH (David <i>et al.</i>,  2004)'
_diffrn_ambient_temperature 25
_diffrn_measurement_device_type 'diffractometer x3b1'
_diffrn_radiation_type synchrotron
_diffrn_radiation_wavelength 0.7003
_exptl_absorpt_correction_type none
_exptl_crystal_density_diffrn 1.367
_refine_ls_goodness_of_fit_all 2.37
_refine_ls_hydrogen_treatment constr
_refine_ls_matrix_type full
_refine_ls_number_parameters 143
_refine_ls_number_restraints 136
_refine_ls_shift/su_max 0.03
_refine_ls_shift/su_mean 0.00
_refine_ls_weighting_scheme sigma
_cod_data_source_file su2001.cif
_cod_data_source_block I
_cod_original_cell_volume 1960.60(3)
_cod_original_formula_sum 'C16 H25 N3 O7 S1'
_cod_database_code 2208174

loop_
_symmetry_equiv_pos_site_id
_symmetry_equiv_pos_as_xyz
1 x,y,z
2 1/2-x,-y,1/2+z
3 1/2+x,1/2-y,-z
4 -x,1/2+y,1/2-z

loop_
_atom_site_label
_atom_site_fract_x
_atom_site_fract_y
_atom_site_fract_z
_atom_site_U_iso_or_equiv
_atom_site_thermal_displace_type
_atom_site_occupancy
_atom_site_type_symbol
S10 0.33689(14) 0.46707(11) 0.2754(3) 0.0350(4) Uiso 1.000 S
O17 0.5429(2) 0.3613(2) 0.5525(7) 0.0350(4) Uiso 1.000 O
O21 0.3263(3) 0.2430(2) 0.6113(6) 0.0350(4) Uiso 1.000 O
O22 0.2965(3) 0.2156(2) 0.2943(6) 0.0350(4) Uiso 1.000 O
O25 0.5385(3) 0.5837(2) 0.7961(5) 0.0350(4) Uiso 1.000 O
N13 0.3923(2) 0.37247(18) 0.5272(5) 0.0350(4) Uiso 1.000 N
N23 0.4964(3) 0.5225(2) 0.5209(5) 0.0350(4) Uiso 1.000 N
N27 0.6573(3) 0.6581(2) 0.5579(6) 0.0350(4) Uiso 1.000 N
C11 0.2977(2) 0.37521(15) 0.2374(5) 0.0350(4) Uiso 1.000 C
C12 0.3623(2) 0.32784(17) 0.3604(6) 0.0350(4) Uiso 1.000 C
C14 0.3598(2) 0.4474(2) 0.5333(4) 0.0350(4) Uiso 1.000 C
C15 0.4496(2) 0.46826(18) 0.6238(5) 0.0350(4) Uiso 1.000 C
C16 0.4759(2) 0.39222(19) 0.5728(8) 0.0350(4) Uiso 1.000 C
C18 0.2064(3) 0.3683(3) 0.3136(8) 0.0350(4) Uiso 1.000 C
C19 0.3001(3) 0.3604(3) 0.0177(6) 0.0350(4) Uiso 1.000 C
C20 0.3239(4) 0.2563(2) 0.4322(6) 0.0350(4) Uiso 1.000 C
C24 0.5369(4) 0.5759(3) 0.6158(5) 0.0350(4) Uiso 1.000 C
C26 0.5768(2) 0.6298(2) 0.4722(5) 0.0350(4) Uiso 1.000 C
C28 0.5114(3) 0.6874(3) 0.4222(6) 0.0350(4) Uiso 1.000 C
C29 0.4704(4) 0.6867(3) 0.2375(7) 0.0350(4) Uiso 1.000 C
C30 0.4035(3) 0.7333(3) 0.2002(7) 0.0350(4) Uiso 1.000 C
C31 0.3851(4) 0.7862(3) 0.3350(8) 0.0350(4) Uiso 1.000 C
C32 0.4208(4) 0.7839(3) 0.5249(7) 0.0350(4) Uiso 1.000 C
C33 0.4853(4) 0.7355(3) 0.5675(6) 0.0350(4) Uiso 1.000 C
O1 0.55980 0.49350 0.11790 0.0350(4) Uiso 1.000 O
O4 0.74455 0.45750 0.19890 0.0350(4) Uiso 1.000 O
O7 0.71633 0.40465 0.58470 0.0350(4) Uiso 1.000 O
H34 0.4160(4) 0.3174(3) 0.2832(9) 0.0350(4) Uiso 1.000 H
H35 0.3068(3) 0.4564(4) 0.6142(8) 0.0350(4) Uiso 1.000 H
H36 0.4413(5) 0.4787(4) 0.7695(7) 0.0350(4) Uiso 1.000 H
H37 0.5926(5) 0.6037(4) 0.3330(8) 0.0350(4) Uiso 1.000 H
H38 0.6990(11) 0.6186(5) 0.581(6) 0.0350(4) Uiso 1.000 H
H39 0.6446(7) 0.682(2) 0.688(3) 0.0350(4) Uiso 1.000 H
H40 0.6835(16) 0.6927(18) 0.463(3) 0.0350(4) Uiso 1.000 H
H41 0.4940(15) 0.6530(13) 0.1193(16) 0.0350(4) Uiso 1.000 H
H42 0.3735(13) 0.7338(9) 0.0544(16) 0.0350(4) Uiso 1.000 H
H43 0.3981(15) 0.8194(12) 0.6399(17) 0.0350(4) Uiso 1.000 H
H44 0.5112(14) 0.7321(11) 0.7174(14) 0.0350(4) Uiso 1.000 H
H45 0.1765(10) 0.4198(5) 0.317(6) 0.0350(4) Uiso 1.000 H
H46 0.1705(9) 0.3342(18) 0.214(4) 0.0350(4) Uiso 1.000 H
H47 0.2068(5) 0.346(2) 0.463(3) 0.0350(4) Uiso 1.000 H
H48 0.3658(5) 0.364(2) -0.0353(16) 0.0350(4) Uiso 1.000 H
H49 0.275(2) 0.3082(8) -0.0102(13) 0.0350(4) Uiso 1.000 H
H50 0.261(2) 0.3986(13) -0.0597(12) 0.0350(4) Uiso 1.000 H
H51 0.503(3) 0.5188(16) 0.3719(11) 0.0350(4) Uiso 1.000 H
H52 0.3394(16) 0.8272(10) 0.297(2) 0.0350(4) Uiso 1.000 H
H2 0.55279 0.52556 1.00373 0.0350(4) Uiso 1.000 H
H3 0.62022 0.48173 0.14439 0.0350(4) Uiso 1.000 H
H5 0.75832 0.50601 0.15871 0.0350(4) Uiso 1.000 H
H6 0.73466 0.43898 0.33409 0.0350(4) Uiso 1.000 H
H8 0.65604 0.38978 0.57372 0.0350(4) Uiso 1.000 H
H9 0.74556 0.36129 0.62735 0.0350(4) Uiso 1.000 H

loop_
_geom_angle_atom_site_label_1
_geom_angle_atom_site_label_2
_geom_angle_atom_site_label_3
_geom_angle_site_symmetry_1
_geom_angle
_geom_angle_publ_flag
C11 S10 C14 . 90.10(18) yes
H2 O1 H3 1_554 113.00 no
H5 O4 H6 . 128.00 no
H8 O7 H9 . 103.00 no
C12 N13 C14 . 117.0(3) yes
C12 N13 C16 . 128.1(3) yes
C14 N13 C16 . 93.1(3) yes
C15 N23 C24 . 123.3(3) yes
C24 N23 H51 . 118(2) no
C15 N23 H51 . 119(2) no
H38 N27 H40 . 109(2) no
H38 N27 H39 . 109(3) no
C26 N27 H38 . 109.7(11) no
C26 N27 H40 . 109.7(14) no
H39 N27 H40 . 110(2) no
C26 N27 H39 . 109.5(9) no
S10 C11 C19 . 107.5(3) yes
C12 C11 C18 . 111.9(3) no
S10 C11 C12 . 104.6(2) yes
C12 C11 C19 . 112.9(3) no
C18 C11 C19 . 109.7(3) no
S10 C11 C18 . 110.0(3) yes
C11 C12 C20 . 114.3(3) no
N13 C12 C11 . 105.6(3) yes
N13 C12 C20 . 112.8(3) yes
N13 C14 C15 . 87.1(2) yes
S10 C14 N13 . 103.6(2) yes
S10 C14 C15 . 119.5(2) yes
N23 C15 C16 . 115.5(3) yes
C14 C15 C16 . 85.1(3) no
N23 C15 C14 . 116.5(3) yes
O17 C16 C15 . 135.4(3) yes
O17 C16 N13 . 131.0(4) yes
N13 C16 C15 . 93.0(3) yes
O21 C20 C12 . 118.0(4) yes
O21 C20 O22 . 126.3(4) yes
O22 C20 C12 . 115.6(4) yes
O25 C24 N23 . 124.5(5) yes
O25 C24 C26 . 122.1(5) yes
N23 C24 C26 . 113.2(3) yes
C24 C26 C28 . 110.1(3) no
N27 C26 C24 . 110.0(3) yes
N27 C26 C28 . 112.9(3) yes
C26 C28 C33 . 120.6(4) no
C29 C28 C33 . 119.5(5) no
C26 C28 C29 . 119.5(4) no
C28 C29 C30 . 119.8(5) no
C29 C30 C31 . 120.1(5) no
C30 C31 C32 . 119.5(5) no
C31 C32 C33 . 119.9(5) no
C28 C33 C32 . 120.0(4) no
N13 C12 H34 . 103.8(4) no
C11 C12 H34 . 112.0(5) no
C20 C12 H34 . 107.8(5) no
C15 C14 H35 . 118.7(4) no
N13 C14 H35 . 116.8(5) no
S10 C14 H35 . 108.6(4) no
C16 C15 H36 . 115.8(5) no
C14 C15 H36 . 108.0(5) no
N23 C15 H36 . 112.9(5) no
C11 C18 H45 . 109.4(11) no
C11 C18 H46 . 109.2(11) no
C11 C18 H47 . 109.8(6) no
H46 C18 H47 . 110(2) no
H45 C18 H46 . 109(2) no
H45 C18 H47 . 110(3) no
C11 C19 H48 . 109.4(8) no
C11 C19 H49 . 109.4(6) no
C11 C19 H50 . 109.3(9) no
H48 C19 H49 . 110(2) no
H49 C19 H50 . 109.2(19) no
H48 C19 H50 . 109(2) no
C28 C26 H37 . 106.8(5) no
C24 C26 H37 . 109.0(5) no
N27 C26 H37 . 107.9(5) no
C28 C29 H41 . 120.0(12) no
C30 C29 H41 . 120.0(11) no
C29 C30 H42 . 119.4(11) no
C31 C30 H42 . 119.6(11) no
C32 C31 H52 . 120.0(9) no
C30 C31 H52 . 120.3(9) no
C31 C32 H43 . 120.1(11) no
C33 C32 H43 . 120.1(11) no
C28 C33 H44 . 119.9(12) no
C32 C33 H44 . 119.9(12) no

loop_
_geom_bond_atom_site_label_1
_geom_bond_atom_site_label_2
_geom_bond_site_symmetry_2
_geom_bond_distance
_geom_bond_publ_flag
S10 C11 . 1.859(4) yes
S10 C14 . 1.797(3) yes
O17 C16 . 1.201(5) yes
O21 C20 . 1.222(6) yes
O22 C20 . 1.273(6) yes
O25 C24 . 1.213(5) yes
O1 H3 . 0.9800 no
O1 H2 1_554 0.9800 no
O4 H5 . 0.9800 no
O4 H6 . 0.9800 no
O7 H9 . 0.9800 no
O7 H8 . 0.9800 no
N13 C12 . 1.473(5) yes
N13 C14 . 1.506(5) yes
N13 C16 . 1.384(5) yes
N23 C15 . 1.433(5) yes
N23 C24 . 1.348(7) yes
N27 C26 . 1.475(6) yes
N23 H51 . 1.002(10) no
N27 H39 . 1.00(3) no
N27 H38 . 1.001(15) no
N27 H40 . 1.00(3) no
C11 C18 . 1.511(6) no
C11 C12 . 1.576(5) no
C11 C19 . 1.493(5) no
C12 C20 . 1.555(5) no
C14 C15 . 1.570(4) no
C15 C16 . 1.534(5) no
C24 C26 . 1.531(6) no
C26 C28 . 1.527(6) no
C28 C29 . 1.387(7) no
C28 C33 . 1.390(7) no
C29 C30 . 1.385(8) no
C30 C31 . 1.376(8) no
C31 C32 . 1.384(7) no
C32 C33 . 1.387(8) no
C12 H34 . 1.000(7) no
C14 H35 . 0.999(6) no
C15 H36 . 1.001(6) no
C18 H47 . 1.08(2) no
C18 H45 . 1.080(12) no
C18 H46 . 1.08(3) no
C19 H49 . 1.078(18) no
C19 H48 . 1.082(10) no
C19 H50 . 1.08(2) no
C26 H37 . 1.080(7) no
C29 H41 . 1.079(19) no
C30 H42 . 1.079(14) no
C31 H52 . 1.08(2) no
C32 H43 . 1.079(19) no
C33 H44 . 1.080(13) no

loop_
_geom_contact_atom_site_label_1
_geom_contact_atom_site_label_2
_geom_contact_distance
_geom_contact_site_symmetry_2
_geom_contact_publ_flag
S10 N13 2.602(4) . no
S10 N23 3.149(5) . no
S10 H51 2.83(4) . no
S10 H35 2.869(6) 2_564 no
S10 H50 3.16(2) 2_565 no
O1 O4 2.9968 . no
O1 O25 2.7633 1_554 no
O1 N23 2.9161 . no
O4 N27 2.8272 2_664 no
O4 O7 2.7850 2_664 no
O4 O1 2.9968 . no
O4 O7 2.7967 . no
O7 O17 2.8225 . no
O7 O4 2.7967 . no
O7 O4 2.7850 2_665 no
O7 O22 2.7166 3_556 no
O17 N23 3.142(5) . no
O17 C31 3.156(7) 4_645 no
O17 C30 3.067(7) 4_645 no
O17 O7 2.8225 . no
O17 C32 3.228(7) 4_646 no
O21 N13 2.715(5) . no
O21 N27 2.742(6) 4_646 no
O22 C26 3.109(5) 4_645 no
O22 O7 2.7166 3_456 no
O22 C19 3.305(6) . no
O22 C28 3.356(6) 4_645 no
O22 C18 3.213(7) . no
O22 N27 2.688(6) 4_645 no
O25 C33 3.356(7) . no
O25 N27 2.813(6) . no
O25 O1 2.7633 1_556 no
O1 H51 1.9700 . no
O1 H37 2.5800 . no
O4 H52 2.7900 4_645 no
O4 H38 1.8600 2_664 no
O4 H3 2.0200 . no
O7 H6 1.8200 . no
O7 H5 1.8000 2_665 no
O17 H8 1.8400 . no
O17 H42 2.831(18) 4_645 no
O17 H34 2.793(7) . no
O17 H43 2.384(16) 4_646 no
O21 H44 2.78(2) 4_646 no
O21 H39 1.83(3) 4_646 no
O21 H9 2.8300 3_456 no
O21 H47 2.87(3) . no
O22 H37 2.858(9) 4_645 no
O22 H40 1.80(2) 4_645 no
O22 H9 1.7400 3_456 no
O22 H49 2.704(13) . no
O25 H36 2.501(9) . no
O25 H39 2.59(3) . no
O25 H41 2.617(17) 1_556 no
O25 H44 2.89(2) . no
O25 H2 1.7800 . no
N13 S10 2.602(4) . no
N13 O21 2.715(5) . no
N13 N23 3.267(5) . no
N23 O17 3.142(5) . no
N23 O1 2.9161 . no
N23 S10 3.149(5) . no
N23 N13 3.267(5) . no
N27 O4 2.8272 2_665 no
N27 O22 2.688(6) 4_655 no
N27 O25 2.813(6) . no
N27 O21 2.742(6) 4_656 no
N27 H44 2.87(2) . no
C18 O22 3.213(7) . no
C19 O22 3.305(6) . no
C26 O22 3.109(5) 4_655 no
C28 O22 3.356(6) 4_655 no
C30 O17 3.067(7) 4_655 no
C31 O17 3.156(7) 4_655 no
C32 O17 3.228(7) 4_656 no
C33 O25 3.356(7) . no
C14 H47 3.09(2) . no
C16 H43 3.07(2) 4_646 no
C16 H8 2.8000 . no
C18 H42 2.803(17) 2_565 no
C18 H35 3.039(8) . no
C20 H47 2.50(3) . no
C20 H9 2.5700 3_456 no
C20 H39 2.94(3) 4_646 no
C20 H40 2.90(2) 4_645 no
C24 H2 2.7700 . no
C24 H44 3.06(2) . no
C28 H34 3.034(8) 4_655 no
C29 H34 3.041(8) 4_655 no
C30 H47 2.77(2) 2_564 no
C32 H46 2.93(3) 2_565 no
C33 H39 2.790(19) . no
C33 H46 2.92(2) 2_565 no
H2 H36 2.5000 . no
H2 H51 2.5800 1_556 no
H2 H3 1.6300 1_556 no
H2 O25 1.7800 . no
H2 C24 2.7700 . no
H3 O4 2.0200 . no
H3 H51 2.4700 . no
H3 H5 2.1900 . no
H3 H6 2.3300 . no
H5 O7 1.8000 2_664 no
H5 H6 2.4100 2_664 no
H5 H9 2.5200 2_664 no
H5 H38 2.5000 2_664 no
H5 H3 2.1900 . no
H5 H8 2.4500 2_664 no
H6 O7 1.8200 . no
H6 H3 2.3300 . no
H6 H9 2.4500 . no
H6 H5 2.4100 2_665 no
H6 H8 2.2200 . no
H6 H38 2.2600 2_664 no
H6 H52 2.5600 4_645 no
H8 O17 1.8400 . no
H8 H43 2.4800 4_646 no
H8 C16 2.8000 . no
H8 H6 2.2200 . no
H8 H5 2.4500 2_665 no
H9 H6 2.4500 . no
H9 H5 2.5200 2_665 no
H9 O21 2.8300 3_556 no
H9 C20 2.5700 3_556 no
H9 O22 1.7400 3_556 no
H34 H48 2.430(18) . no
H34 O17 2.793(7) . no
H34 C28 3.034(8) 4_645 no
H34 C29 3.041(8) 4_645 no
H35 C18 3.039(8) . no
H35 S10 2.869(6) 2_565 no
H35 H50 2.537(16) 1_556 no
H36 H2 2.5000 . no
H36 O25 2.501(9) . no
H37 H51 2.14(4) . no
H37 O1 2.5800 . no
H37 H41 2.29(2) . no
H37 O22 2.858(9) 4_655 no
H38 H52 2.54(3) 3_566 no
H38 H5 2.5000 2_665 no
H38 H6 2.2600 2_665 no
H38 O4 1.8600 2_665 no
H39 O25 2.59(3) . no
H39 C33 2.790(19) . no
H39 H44 2.29(3) . no
H39 O21 1.83(3) 4_656 no
H39 C20 2.94(3) 4_656 no
H40 H49 2.30(4) 4_655 no
H40 O22 1.80(2) 4_655 no
H40 C20 2.90(2) 4_655 no
H41 O25 2.617(17) 1_554 no
H41 H37 2.29(2) . no
H42 C18 2.803(17) 2_564 no
H42 O17 2.831(18) 4_655 no
H42 H47 2.05(3) 2_564 no
H43 C16 3.07(2) 4_656 no
H43 H8 2.4800 4_656 no
H43 O17 2.384(16) 4_656 no
H44 C24 3.06(2) . no
H44 O25 2.89(2) . no
H44 N27 2.87(2) . no
H44 O21 2.78(2) 4_656 no
H44 H39 2.29(3) . no
H46 C32 2.93(3) 2_564 no
H46 H49 2.26(3) . no
H46 C33 2.92(2) 2_564 no
H47 C14 3.09(2) . no
H47 O21 2.87(3) . no
H47 H42 2.05(3) 2_565 no
H47 C30 2.77(2) 2_565 no
H47 C20 2.50(3) . no
H48 H34 2.430(18) . no
H49 H40 2.30(4) 4_645 no
H49 H46 2.26(3) . no
H49 O22 2.704(13) . no
H50 S10 3.16(3) 2_564 no
H50 H35 2.537(16) 1_554 no
H51 S10 2.83(4) . no
H51 O1 1.9700 . no
H51 H2 2.5800 1_554 no
H51 H3 2.4700 . no
H51 H37 2.14(4) . no
H52 O4 2.7900 4_655 no
H52 H6 2.5600 4_655 no
H52 H38 2.54(3) 3_466 no

loop_
_geom_hbond_atom_site_label_D
_geom_hbond_atom_site_label_H
_geom_hbond_atom_site_label_A
_geom_hbond_site_symmetry_A
_geom_hbond_distance_DH
_geom_hbond_distance_HA
_geom_hbond_distance_DA
_geom_hbond_angle_DHA
_geom_hbond_publ_flag
O1 H3 O4 . 0.98 2.02 2.9968 180 yes
O4 H5 O7 2_664 0.98 1.80 2.7850 180 yes
O4 H6 O7 . 0.98 1.82 2.7967 180 yes
O7 H8 O17 . 0.98 1.84 2.8225 180 yes
O7 H9 O22 3_556 0.98 1.74 2.7166 179 yes
N27 H38 O4 2_665 1.001(15) 1.86 2.8272 161 yes
N27 H39 O21 4_656 1.00(3) 1.83(3) 2.742(6) 151.1(15) yes
N27 H40 O22 4_655 1.00(3) 1.80(2) 2.688(6) 147(2) yes
N23 H51 O1 . 1.002(10) 1.97 2.9161 156 yes
C14 H35 S10 2_565 0.999(6) 2.869(6) 3.815(4) 158.3(6) ?
C26 H37 O1 . 1.080(7) 2.58 3.5092 143 ?
C32 H43 O17 4_656 1.079(19) 2.384(16) 3.228(7) 134.0(16) ?

loop_
_geom_torsion_atom_site_label_1
_geom_torsion_atom_site_label_2
_geom_torsion_atom_site_label_3
_geom_torsion_atom_site_label_4
_geom_torsion
_geom_torsion_publ_flag
C14 S10 C11 C12 -39.8(2) no
C14 S10 C11 C18 80.5(3) no
C14 S10 C11 C19 -160.1(3) no
C11 S10 C14 N13 37.1(2) no
C11 S10 C14 C15 131.6(3) no
C14 N13 C16 C15 10.2(3) no
C16 N13 C14 C15 -10.0(3) no
C14 N13 C12 C11 -2.6(4) no
C12 N13 C14 C15 -146.1(3) no
C14 N13 C12 C20 -128.1(4) no
C16 N13 C12 C20 113.4(5) no
C16 N13 C12 C11 -121.1(4) no
C12 N13 C14 S10 -26.5(3) no
C16 N13 C14 S10 109.7(3) no
C12 N13 C16 O17 -33.5(8) no
C12 N13 C16 C15 138.6(4) no
C14 N13 C16 O17 -161.9(6) no
C15 N23 C24 O25 0.3(9) no
C15 N23 C24 C26 -175.9(4) no
C24 N23 C15 C14 136.1(5) no
C24 N23 C15 C16 -126.3(5) no
S10 C11 C12 C20 154.2(3) no
S10 C11 C12 N13 29.6(3) no
C19 C11 C12 N13 146.2(3) no
C19 C11 C12 C20 -89.2(4) no
C18 C11 C12 C20 35.1(4) no
C18 C11 C12 N13 -89.5(4) no
N13 C12 C20 O22 179.7(4) no
C11 C12 C20 O21 -124.3(5) no
C11 C12 C20 O22 59.0(6) no
N13 C12 C20 O21 -3.6(6) no
S10 C14 C15 C16 -95.1(3) no
S10 C14 C15 N23 21.1(4) no
N13 C14 C15 C16 9.0(3) no
N13 C14 C15 N23 125.1(3) no
N23 C15 C16 O17 44.6(8) no
C14 C15 C16 O17 161.7(7) no
C14 C15 C16 N13 -9.8(3) no
N23 C15 C16 N13 -126.9(3) no
N23 C24 C26 C28 89.1(5) no
O25 C24 C26 N27 37.9(7) no
O25 C24 C26 C28 -87.2(6) no
N23 C24 C26 N27 -145.8(4) no
N27 C26 C28 C29 132.8(5) no
N27 C26 C28 C33 -54.6(6) no
C24 C26 C28 C33 68.7(6) no
C24 C26 C28 C29 -103.8(5) no
C26 C28 C33 C32 -174.8(5) no
C26 C28 C29 C30 172.0(5) no
C33 C28 C29 C30 -0.6(8) no
C29 C28 C33 C32 -2.2(8) no
C28 C29 C30 C31 8.5(8) no
C29 C30 C31 C32 -13.5(8) no
C30 C31 C32 C33 10.6(9) no
C31 C32 C33 C28 -2.8(9) no
